data_7055096
loop_
_publ_author_name
'Astolfi, Paola'
'Alberti, Angelo'
'Carloni, Patricia'
'Greci, Lucedio'
'Rizzoli, Corrado'
'Stipa, Pierluigi'

_publ_section_title
;
 The reactivity of manganese dioxide with different substrates in organic
 solvents
;
_journal_name_full 'New J. Chem.'
_journal_paper_doi 10.1039/C5NJ01592H
_journal_year 2015
_chemical_formula_moiety 'C34 H25 N O3'
_chemical_formula_sum 'C34 H25 N O3'
_chemical_formula_weight 495.55
_space_group_IT_number 14
_symmetry_cell_setting monoclinic
_symmetry_space_group_name_Hall '-P 2ybc'
_symmetry_space_group_name_H-M 'P 1 21/c 1'
_atom_sites_solution_hydrogens geom
_atom_sites_solution_primary direct
_atom_sites_solution_secondary difmap
_audit_update_record
;
2013-11-08 deposited with the CCDC.
2015-09-08 downloaded from the CCDC.
;
_cell_angle_alpha 90.00
_cell_angle_beta 94.830(9)
_cell_angle_gamma 90.00
_cell_formula_units_Z 8
_cell_length_a 12.8819(11)
_cell_length_b 19.3135(15)
_cell_length_c 21.382(3)
_cell_measurement_reflns_used 64
_cell_measurement_temperature 295(2)
_cell_measurement_theta_max 38.52
_cell_measurement_theta_min 16.02
_cell_volume 5300.8(10)
_computing_cell_refinement AED
_computing_data_collection 'AED (Belletti et al., 1993)'
_computing_data_reduction AED
_computing_molecular_graphics 'ORTEP-3 (Farrugia, 1997) and SCHAKAL99 (Keller, 1999)'
_computing_publication_material 'SHELX97-L (Sheldrick, 2008) and PARST (Nardelli, 1995)'
_computing_structure_refinement 'SHELX97-L (Sheldrick, 2008)'
_computing_structure_solution 'SIR97 (Altomare et al., 1999)'
_diffrn_ambient_temperature 295(2)
_diffrn_measured_fraction_theta_full 0.998
_diffrn_measured_fraction_theta_max 0.998
_diffrn_measurement_device 'three-circle diffractometer'
_diffrn_measurement_device_type 'Siemens AED'
_diffrn_measurement_method '\q/2\q scans'
_diffrn_radiation_monochromator graphite
_diffrn_radiation_source 'fine-focus sealed tube'
_diffrn_radiation_type CuK\a
_diffrn_radiation_wavelength 1.54178
_diffrn_reflns_av_R_equivalents 0.0280
_diffrn_reflns_av_unetI/netI 0.0375
_diffrn_reflns_limit_h_max 15
_diffrn_reflns_limit_h_min -15
_diffrn_reflns_limit_k_max 23
_diffrn_reflns_limit_k_min -6
_diffrn_reflns_limit_l_max 25
_diffrn_reflns_limit_l_min -26
_diffrn_reflns_number 20678
_diffrn_reflns_theta_full 70.01
_diffrn_reflns_theta_max 70.01
_diffrn_reflns_theta_min 3.09
_diffrn_standards_decay_% 0.03
_diffrn_standards_interval_count 100
_diffrn_standards_number 3
_exptl_absorpt_coefficient_mu 0.628
_exptl_absorpt_correction_type none
_exptl_crystal_colour 'pale yellow'
_exptl_crystal_density_diffrn 1.242
_exptl_crystal_density_method 'not measured'
_exptl_crystal_description block
_exptl_crystal_F_000 2080
_exptl_crystal_size_max 0.27
_exptl_crystal_size_mid 0.20
_exptl_crystal_size_min 0.17
_refine_diff_density_max 0.142
_refine_diff_density_min -0.185
_refine_diff_density_rms 0.034
_refine_ls_extinction_method none
_refine_ls_goodness_of_fit_ref 0.958
_refine_ls_hydrogen_treatment constr
_refine_ls_matrix_type full
_refine_ls_number_parameters 689
_refine_ls_number_reflns 10048
_refine_ls_number_restraints 0
_refine_ls_restrained_S_all 0.958
_refine_ls_R_factor_all 0.0769
_refine_ls_R_factor_gt 0.0453
_refine_ls_shift/su_max 0.000
_refine_ls_shift/su_mean 0.000
_refine_ls_structure_factor_coef Fsqd
_refine_ls_weighting_details 'calc w=1/[\s^2^(Fo^2^)+(0.0668P)^2^+0.0000P] where P=(Fo^2^+2Fc^2^)/3'
_refine_ls_weighting_scheme calc
_refine_ls_wR_factor_gt 0.1105
_refine_ls_wR_factor_ref 0.1267
_reflns_number_gt 6343
_reflns_number_total 10048
_reflns_threshold_expression I>2\s(I)
_cod_data_source_file c5nj01592h2.cif
_cod_data_source_block LU29
_cod_depositor_comments
;
The following automatic conversions were performed:

data name '_iucr_refine_instruction_details' was replaced with
'_iucr_refine_instructions_details' as specified in the replacement
file 'data/replacement-values/replacement_tags.lst'.

Automatic conversion script
Id: cif_correct_tags 9268 2022-04-12 08:56:07Z antanas 
;
_cod_original_sg_symbol_H-M 'P 21/c'
_cod_database_code 7055096

loop_
_symmetry_equiv_pos_as_xyz
x,y,z
-x,y+1/2,-z+1/2
-x,-y,-z
x,-y-1/2,z-1/2

loop_
_atom_site_label
_atom_site_type_symbol
_atom_site_fract_x
_atom_site_fract_y
_atom_site_fract_z
_atom_site_U_iso_or_equiv
_atom_site_adp_type
_atom_site_occupancy
_atom_site_symmetry_multiplicity
_atom_site_calc_flag
_atom_site_refinement_flags
O1 O -0.15720(11) 0.10595(7) 0.22000(7) 0.0674(4) Uani 1 1 d .
O2 O 0.12975(10) 0.25549(8) 0.41903(6) 0.0676(4) Uani 1 1 d .
O3 O 0.07860(9) 0.39033(8) 0.22997(7) 0.0615(3) Uani 1 1 d .
H3O H 0.1023 0.3612 0.2072 0.115(11) Uiso 1 1 calc R
O4 O 0.40079(11) 0.07450(6) 0.36741(6) 0.0645(4) Uani 1 1 d .
O5 O 0.16662(10) 0.27219(8) 0.18015(6) 0.0664(4) Uani 1 1 d .
O6 O 0.23126(9) 0.37434(7) 0.38473(7) 0.0582(3) Uani 1 1 d .
H6O H 0.2016 0.3414 0.3995 0.090(9) Uiso 1 1 calc R
N1 N -0.12482(11) 0.16806(7) 0.22216(7) 0.0498(3) Uani 1 1 d .
N2 N 0.39174(11) 0.14014(7) 0.36853(7) 0.0478(3) Uani 1 1 d .
C1 C -0.05649(13) 0.19141(9) 0.26777(8) 0.0469(4) Uani 1 1 d .
C2 C -0.01235(15) 0.14193(10) 0.31261(9) 0.0579(5) Uani 1 1 d .
H2 H -0.0273 0.0951 0.3071 0.069 Uiso 1 1 calc R
C3 C 0.05008(15) 0.16273(11) 0.36212(9) 0.0607(5) Uani 1 1 d .
H3 H 0.0786 0.1301 0.3906 0.073 Uiso 1 1 calc R
C4 C 0.07387(13) 0.23531(11) 0.37204(8) 0.0544(5) Uani 1 1 d .
C5 C 0.03245(13) 0.28379(10) 0.32462(8) 0.0517(4) Uani 1 1 d .
H5 H 0.0486 0.3305 0.3298 0.062 Uiso 1 1 calc R
C6 C -0.02894(12) 0.26398(9) 0.27301(8) 0.0453(4) Uani 1 1 d .
C7 C -0.06769(12) 0.31131(9) 0.22247(8) 0.0449(4) Uani 1 1 d .
C8 C -0.13038(13) 0.28591(9) 0.17560(8) 0.0474(4) Uani 1 1 d .
H8 H -0.1516 0.3163 0.1433 0.057 Uiso 1 1 calc R
C9 C -0.17037(13) 0.21328(9) 0.16955(8) 0.0477(4) Uani 1 1 d .
C10 C -0.28830(14) 0.21969(9) 0.17408(9) 0.0508(4) Uani 1 1 d .
C11 C -0.33273(17) 0.21018(11) 0.22933(10) 0.0676(6) Uani 1 1 d .
H11 H -0.2925 0.1941 0.2645 0.081 Uiso 1 1 calc R
C12 C -0.43735(19) 0.22439(14) 0.23315(13) 0.0870(7) Uani 1 1 d .
H12 H -0.4669 0.2174 0.2709 0.104 Uiso 1 1 calc R
C13 C -0.49725(18) 0.24828(14) 0.18261(13) 0.0841(7) Uani 1 1 d .
H13 H -0.5674 0.2578 0.1857 0.101 Uiso 1 1 calc R
C14 C -0.45445(17) 0.25828(14) 0.12767(12) 0.0846(7) Uani 1 1 d .
H14 H -0.4953 0.2747 0.0929 0.102 Uiso 1 1 calc R
C15 C -0.35020(16) 0.24418(13) 0.12317(10) 0.0719(6) Uani 1 1 d .
H15 H -0.3214 0.2513 0.0852 0.086 Uiso 1 1 calc R
C16 C -0.13847(14) 0.18005(10) 0.10890(8) 0.0538(4) Uani 1 1 d .
C17 C -0.19496(18) 0.12616(13) 0.08037(11) 0.0788(7) Uani 1 1 d .
H17 H -0.2550 0.1105 0.0972 0.095 Uiso 1 1 calc R
C18 C -0.1624(2) 0.09549(16) 0.02688(13) 0.1000(9) Uani 1 1 d .
H18 H -0.2006 0.0590 0.0081 0.120 Uiso 1 1 calc R
C19 C -0.0750(2) 0.11817(16) 0.00137(12) 0.0943(8) Uani 1 1 d .
H19 H -0.0545 0.0980 -0.0351 0.113 Uiso 1 1 calc R
C20 C -0.01775(19) 0.17078(14) 0.02977(11) 0.0790(7) Uani 1 1 d .
H20 H 0.0425 0.1859 0.0129 0.095 Uiso 1 1 calc R
C21 C -0.04896(16) 0.20157(11) 0.08337(9) 0.0626(5) Uani 1 1 d .
H21 H -0.0093 0.2372 0.1025 0.075 Uiso 1 1 calc R
C22 C -0.03273(13) 0.38793(9) 0.22274(9) 0.0492(4) Uani 1 1 d .
C23 C -0.07122(15) 0.42764(9) 0.27770(9) 0.0542(4) Uani 1 1 d .
C24 C -0.01182(18) 0.48118(10) 0.30449(10) 0.0677(6) Uani 1 1 d .
H24 H 0.0525 0.4913 0.2900 0.081 Uiso 1 1 calc R
C25 C -0.0471(2) 0.51965(12) 0.35242(11) 0.0847(7) Uani 1 1 d .
H25 H -0.0065 0.5556 0.3700 0.102 Uiso 1 1 calc R
C26 C -0.1412(2) 0.50557(13) 0.37452(11) 0.0839(7) Uani 1 1 d .
H26 H -0.1643 0.5317 0.4072 0.101 Uiso 1 1 calc R
C27 C -0.2015(2) 0.45298(14) 0.34853(11) 0.0835(7) Uani 1 1 d .
H27 H -0.2659 0.4435 0.3633 0.100 Uiso 1 1 calc R
C28 C -0.16639(16) 0.41379(12) 0.30000(10) 0.0685(6) Uani 1 1 d .
H28 H -0.2074 0.3780 0.2825 0.082 Uiso 1 1 calc R
C29 C -0.07092(14) 0.42222(9) 0.15994(9) 0.0535(4) Uani 1 1 d .
C30 C -0.01576(18) 0.41227(13) 0.10839(11) 0.0814(7) Uani 1 1 d .
H30 H 0.0472 0.3886 0.1131 0.098 Uiso 1 1 calc R
C31 C -0.0517(2) 0.43670(16) 0.04972(13) 0.1011(9) Uani 1 1 d .
H31 H -0.0136 0.4287 0.0154 0.121 Uiso 1 1 calc R
C32 C -0.1438(2) 0.47276(14) 0.04215(13) 0.0946(8) Uani 1 1 d .
H32 H -0.1680 0.4897 0.0029 0.113 Uiso 1 1 calc R
C33 C -0.1987(2) 0.48329(13) 0.09228(12) 0.0855(7) Uani 1 1 d .
H33 H -0.2610 0.5077 0.0875 0.103 Uiso 1 1 calc R
C34 C -0.16304(17) 0.45806(12) 0.15077(11) 0.0711(6) Uani 1 1 d .
H34 H -0.2024 0.4655 0.1847 0.085 Uiso 1 1 calc R
C35 C 0.33616(13) 0.17487(9) 0.32311(8) 0.0452(4) Uani 1 1 d .
C36 C 0.28832(15) 0.13614(10) 0.27099(9) 0.0569(5) Uani 1 1 d .
H36 H 0.2965 0.0883 0.2699 0.068 Uiso 1 1 calc R
C37 C 0.23225(15) 0.16794(11) 0.22399(9) 0.0593(5) Uani 1 1 d .
H37 H 0.2013 0.1418 0.1910 0.071 Uiso 1 1 calc R
C38 C 0.21892(13) 0.24278(10) 0.22370(8) 0.0510(4) Uani 1 1 d .
C39 C 0.26612(13) 0.28024(9) 0.27715(8) 0.0478(4) Uani 1 1 d .
H39 H 0.2577 0.3280 0.2782 0.057 Uiso 1 1 calc R
C40 C 0.32215(12) 0.24941(8) 0.32593(7) 0.0420(4) Uani 1 1 d .
C41 C 0.36451(12) 0.28580(8) 0.38259(7) 0.0417(4) Uani 1 1 d .
C42 C 0.41960(13) 0.24989(8) 0.42655(8) 0.0457(4) Uani 1 1 d .
H42 H 0.4423 0.2738 0.4629 0.055 Uiso 1 1 calc R
C43 C 0.44927(13) 0.17502(9) 0.42407(8) 0.0467(4) Uani 1 1 d .
C44 C 0.41610(15) 0.13898(9) 0.48339(8) 0.0532(4) Uani 1 1 d .
C45 C 0.32106(17) 0.15591(12) 0.50432(10) 0.0703(6) Uani 1 1 d .
H45 H 0.2769 0.1863 0.4812 0.084 Uiso 1 1 calc R
C46 C 0.2912(2) 0.12803(14) 0.55934(12) 0.0874(7) Uani 1 1 d .
H46 H 0.2272 0.1400 0.5734 0.105 Uiso 1 1 calc R
C47 C 0.3555(3) 0.08271(14) 0.59340(12) 0.0968(9) Uani 1 1 d .
H47 H 0.3355 0.0641 0.6307 0.116 Uiso 1 1 calc R
C48 C 0.4488(3) 0.06521(14) 0.57232(12) 0.0986(9) Uani 1 1 d .
H48 H 0.4920 0.0340 0.5951 0.118 Uiso 1 1 calc R
C49 C 0.4800(2) 0.09304(11) 0.51767(10) 0.0772(7) Uani 1 1 d .
H49 H 0.5441 0.0809 0.5039 0.093 Uiso 1 1 calc R
C50 C 0.56779(14) 0.17075(10) 0.41784(8) 0.0547(5) Uani 1 1 d .
C51 C 0.61448(18) 0.12213(13) 0.38369(12) 0.0816(7) Uani 1 1 d .
H51 H 0.5737 0.0896 0.3609 0.098 Uiso 1 1 calc R
C52 C 0.7215(2) 0.12023(16) 0.38223(13) 0.0959(8) Uani 1 1 d .
H52 H 0.7513 0.0869 0.3579 0.115 Uiso 1 1 calc R
C53 C 0.7832(2) 0.16544(19) 0.41520(13) 0.1027(10) Uani 1 1 d .
H53 H 0.8553 0.1625 0.4155 0.123 Uiso 1 1 calc R
C54 C 0.7380(2) 0.2156(2) 0.44809(18) 0.1485(16) Uani 1 1 d .
H54 H 0.7795 0.2484 0.4701 0.178 Uiso 1 1 calc R
C55 C 0.63119(19) 0.21838(18) 0.44927(15) 0.1195(12) Uani 1 1 d .
H55 H 0.6017 0.2533 0.4719 0.143 Uiso 1 1 calc R
C56 C 0.34107(13) 0.36340(9) 0.39203(8) 0.0470(4) Uani 1 1 d .
C57 C 0.38370(15) 0.38555(9) 0.45831(9) 0.0546(5) Uani 1 1 d .
C58 C 0.3230(2) 0.37916(15) 0.50760(11) 0.0914(8) Uani 1 1 d .
H58 H 0.2540 0.3649 0.5004 0.110 Uiso 1 1 calc R
C59 C 0.3641(3) 0.39403(19) 0.56866(13) 0.1198(12) Uani 1 1 d .
H59 H 0.3223 0.3895 0.6018 0.144 Uiso 1 1 calc R
C60 C 0.4644(3) 0.41504(15) 0.58011(14) 0.1058(11) Uani 1 1 d .
H60 H 0.4912 0.4249 0.6209 0.127 Uiso 1 1 calc R
C61 C 0.5249(2) 0.42161(12) 0.53207(13) 0.0910(8) Uani 1 1 d .
H61 H 0.5936 0.4360 0.5399 0.109 Uiso 1 1 calc R
C62 C 0.48575(18) 0.40712(10) 0.47132(11) 0.0700(6) Uani 1 1 d .
H62 H 0.5286 0.4119 0.4387 0.084 Uiso 1 1 calc R
C63 C 0.38751(14) 0.40761(9) 0.34227(8) 0.0498(4) Uani 1 1 d .
C64 C 0.47912(16) 0.38965(11) 0.31753(10) 0.0647(5) Uani 1 1 d .
H64 H 0.5134 0.3493 0.3310 0.078 Uiso 1 1 calc R
C65 C 0.52100(19) 0.43078(13) 0.27290(11) 0.0799(7) Uani 1 1 d .
H65 H 0.5824 0.4177 0.2562 0.096 Uiso 1 1 calc R
C66 C 0.4715(2) 0.49106(13) 0.25345(11) 0.0839(7) Uani 1 1 d .
H66 H 0.4999 0.5193 0.2241 0.101 Uiso 1 1 calc R
C67 C 0.3808(2) 0.50911(12) 0.27744(11) 0.0805(7) Uani 1 1 d .
H67 H 0.3471 0.5497 0.2640 0.097 Uiso 1 1 calc R
C68 C 0.33808(17) 0.46814(10) 0.32137(9) 0.0642(5) Uani 1 1 d .
H68 H 0.2758 0.4811 0.3371 0.077 Uiso 1 1 calc R

loop_
_atom_site_aniso_label
_atom_site_aniso_U_11
_atom_site_aniso_U_22
_atom_site_aniso_U_33
_atom_site_aniso_U_23
_atom_site_aniso_U_13
_atom_site_aniso_U_12
O1 0.0786(9) 0.0422(7) 0.0803(9) 0.0000(6) 0.0005(7) -0.0071(7)
O2 0.0560(8) 0.0925(11) 0.0530(7) 0.0060(7) -0.0036(6) -0.0025(7)
O3 0.0418(7) 0.0579(8) 0.0840(10) 0.0014(7) 0.0009(6) -0.0046(6)
O4 0.0825(10) 0.0379(7) 0.0723(9) -0.0041(6) 0.0026(7) 0.0017(6)
O5 0.0586(8) 0.0859(10) 0.0525(7) -0.0054(7) -0.0077(6) 0.0094(7)
O6 0.0455(7) 0.0574(8) 0.0707(9) -0.0056(7) -0.0008(6) 0.0070(6)
N1 0.0528(9) 0.0405(8) 0.0563(9) -0.0008(7) 0.0059(7) -0.0034(7)
N2 0.0518(8) 0.0383(8) 0.0535(8) -0.0035(6) 0.0054(7) -0.0001(6)
C1 0.0450(9) 0.0461(9) 0.0498(9) 0.0027(8) 0.0052(8) 0.0022(8)
C2 0.0574(11) 0.0527(11) 0.0636(12) 0.0077(9) 0.0061(9) 0.0048(9)
C3 0.0558(11) 0.0656(13) 0.0605(12) 0.0167(10) 0.0043(9) 0.0101(10)
C4 0.0406(9) 0.0741(13) 0.0490(10) 0.0054(9) 0.0056(8) 0.0034(9)
C5 0.0437(9) 0.0540(11) 0.0571(10) 0.0009(8) 0.0021(8) 0.0005(8)
C6 0.0390(8) 0.0483(10) 0.0488(9) 0.0010(8) 0.0052(7) 0.0009(7)
C7 0.0389(8) 0.0448(9) 0.0509(9) 0.0005(8) 0.0037(7) 0.0010(7)
C8 0.0451(9) 0.0453(10) 0.0517(10) 0.0042(8) 0.0040(8) -0.0004(8)
C9 0.0468(9) 0.0493(10) 0.0467(9) -0.0001(8) 0.0019(7) -0.0032(8)
C10 0.0502(10) 0.0450(10) 0.0573(10) -0.0025(8) 0.0056(8) -0.0068(8)
C11 0.0661(13) 0.0739(14) 0.0641(13) 0.0066(11) 0.0134(10) 0.0015(11)
C12 0.0700(15) 0.106(2) 0.0894(17) 0.0141(15) 0.0330(13) 0.0084(14)
C13 0.0533(12) 0.0935(18) 0.1076(19) 0.0072(15) 0.0188(13) 0.0058(12)
C14 0.0524(12) 0.109(2) 0.0913(17) 0.0122(15) -0.0025(12) 0.0072(13)
C15 0.0539(12) 0.0963(17) 0.0651(13) 0.0098(12) 0.0031(10) 0.0004(11)
C16 0.0526(10) 0.0558(11) 0.0526(10) -0.0031(8) 0.0026(8) -0.0015(9)
C17 0.0726(14) 0.0890(17) 0.0758(15) -0.0297(13) 0.0122(12) -0.0201(12)
C18 0.100(2) 0.113(2) 0.0877(18) -0.0489(16) 0.0127(15) -0.0193(17)
C19 0.099(2) 0.116(2) 0.0692(15) -0.0252(15) 0.0184(14) 0.0054(17)
C20 0.0783(15) 0.0951(18) 0.0664(14) 0.0006(13) 0.0217(12) 0.0061(14)
C21 0.0630(12) 0.0660(13) 0.0600(11) 0.0014(10) 0.0124(10) -0.0005(10)
C22 0.0404(9) 0.0444(10) 0.0622(11) 0.0013(8) 0.0010(8) -0.0028(8)
C23 0.0562(11) 0.0449(10) 0.0602(11) 0.0021(8) -0.0029(9) 0.0033(8)
C24 0.0784(14) 0.0479(11) 0.0753(14) -0.0030(10) -0.0024(11) -0.0061(10)
C25 0.122(2) 0.0551(13) 0.0749(15) -0.0111(11) -0.0058(15) -0.0005(14)
C26 0.116(2) 0.0690(15) 0.0654(14) -0.0096(12) 0.0005(14) 0.0263(15)
C27 0.0789(16) 0.0966(19) 0.0761(15) -0.0032(14) 0.0132(13) 0.0191(14)
C28 0.0591(12) 0.0725(14) 0.0740(14) -0.0109(11) 0.0059(10) 0.0020(11)
C29 0.0515(10) 0.0413(9) 0.0674(12) 0.0053(8) 0.0037(9) -0.0026(8)
C30 0.0697(14) 0.0926(18) 0.0842(16) 0.0289(14) 0.0206(12) 0.0092(13)
C31 0.105(2) 0.119(2) 0.0823(18) 0.0346(16) 0.0266(15) 0.0101(19)
C32 0.111(2) 0.0889(19) 0.0822(17) 0.0294(15) -0.0031(16) 0.0128(16)
C33 0.0923(18) 0.0752(16) 0.0865(17) 0.0079(13) -0.0074(14) 0.0281(14)
C34 0.0718(14) 0.0672(14) 0.0732(14) 0.0014(11) 0.0003(11) 0.0171(11)
C35 0.0432(9) 0.0463(9) 0.0464(9) -0.0048(7) 0.0053(7) -0.0014(7)
C36 0.0624(12) 0.0480(10) 0.0598(11) -0.0136(9) 0.0023(9) -0.0041(9)
C37 0.0585(11) 0.0665(13) 0.0520(11) -0.0171(9) -0.0016(9) -0.0043(10)
C38 0.0408(9) 0.0662(12) 0.0461(10) -0.0070(9) 0.0034(8) 0.0012(9)
C39 0.0443(9) 0.0500(10) 0.0484(9) -0.0036(8) 0.0002(7) 0.0021(8)
C40 0.0374(8) 0.0442(9) 0.0447(9) -0.0043(7) 0.0052(7) -0.0016(7)
C41 0.0406(8) 0.0396(9) 0.0448(9) -0.0025(7) 0.0030(7) -0.0002(7)
C42 0.0497(9) 0.0408(9) 0.0461(9) -0.0028(7) 0.0013(7) -0.0027(8)
C43 0.0492(10) 0.0432(9) 0.0470(9) 0.0001(7) 0.0010(7) 0.0025(8)
C44 0.0660(12) 0.0425(9) 0.0510(10) 0.0012(8) 0.0052(9) 0.0000(9)
C45 0.0663(13) 0.0758(15) 0.0697(13) 0.0131(11) 0.0112(11) -0.0010(11)
C46 0.0861(17) 0.1005(19) 0.0794(16) 0.0157(14) 0.0300(13) -0.0059(15)
C47 0.141(3) 0.0805(18) 0.0723(16) 0.0242(14) 0.0311(17) -0.0063(18)
C48 0.138(3) 0.0804(18) 0.0801(17) 0.0334(14) 0.0258(17) 0.0306(17)
C49 0.1023(17) 0.0641(13) 0.0674(13) 0.0185(11) 0.0191(12) 0.0277(13)
C50 0.0516(10) 0.0624(12) 0.0497(10) 0.0034(9) 0.0019(8) 0.0058(9)
C51 0.0673(14) 0.0841(17) 0.0945(17) -0.0223(14) 0.0135(12) 0.0078(12)
C52 0.0715(16) 0.122(2) 0.0965(19) -0.0103(17) 0.0237(14) 0.0229(16)
C53 0.0533(14) 0.168(3) 0.0868(18) -0.0043(19) 0.0093(13) 0.0118(17)
C54 0.0568(16) 0.204(4) 0.183(4) -0.093(3) 0.0040(19) -0.011(2)
C55 0.0541(14) 0.147(3) 0.156(3) -0.081(2) -0.0003(16) 0.0015(16)
C56 0.0435(9) 0.0423(9) 0.0539(10) -0.0058(8) -0.0034(7) 0.0044(7)
C57 0.0654(12) 0.0415(9) 0.0549(10) -0.0074(8) -0.0062(9) 0.0105(9)
C58 0.0809(16) 0.134(2) 0.0593(14) -0.0172(14) 0.0039(12) 0.0218(16)
C59 0.126(3) 0.171(3) 0.0623(16) -0.0223(18) 0.0075(17) 0.045(2)
C60 0.144(3) 0.094(2) 0.0719(17) -0.0239(15) -0.0353(19) 0.034(2)
C61 0.112(2) 0.0606(14) 0.0914(18) -0.0022(13) -0.0434(16) -0.0063(14)
C62 0.0801(15) 0.0528(12) 0.0724(13) 0.0002(10) -0.0213(11) -0.0065(11)
C63 0.0525(10) 0.0428(10) 0.0524(10) -0.0033(8) -0.0063(8) -0.0027(8)
C64 0.0582(12) 0.0566(12) 0.0791(14) 0.0108(10) 0.0050(10) 0.0000(10)
C65 0.0708(15) 0.0860(17) 0.0838(16) 0.0115(13) 0.0125(12) -0.0122(13)
C66 0.104(2) 0.0768(16) 0.0690(14) 0.0205(12) -0.0028(14) -0.0245(15)
C67 0.1050(19) 0.0567(13) 0.0767(15) 0.0167(11) -0.0102(14) 0.0001(13)
C68 0.0750(14) 0.0495(11) 0.0658(12) 0.0019(9) -0.0068(10) 0.0073(10)

loop_
_atom_type_symbol
_atom_type_description
_atom_type_scat_dispersion_real
_atom_type_scat_dispersion_imag
_atom_type_scat_source
O O 0.0492 0.0322 'International Tables Vol C Tables 4.2.6.8 and 6.1.1.4'
H H 0.0000 0.0000 'International Tables Vol C Tables 4.2.6.8 and 6.1.1.4'
N N 0.0311 0.0180 'International Tables Vol C Tables 4.2.6.8 and 6.1.1.4'
C C 0.0181 0.0091 'International Tables Vol C Tables 4.2.6.8 and 6.1.1.4'

loop_
_geom_angle_atom_site_label_1
_geom_angle_atom_site_label_2
_geom_angle_atom_site_label_3
_geom_angle
C22 O3 H3O 109.5
C56 O6 H6O 109.5
O1 N1 C1 122.67(15)
O1 N1 C9 114.53(14)
C1 N1 C9 122.80(14)
O4 N2 C35 122.00(14)
O4 N2 C43 114.88(14)
C35 N2 C43 123.12(14)
N1 C1 C2 117.52(16)
N1 C1 C6 121.69(15)
C2 C1 C6 120.77(16)
C3 C2 C1 120.45(19)
C3 C2 H2 119.8
C1 C2 H2 119.8
C2 C3 C4 120.89(18)
C2 C3 H3 119.6
C4 C3 H3 119.6
O2 C4 C3 121.42(18)
O2 C4 C5 121.00(19)
C3 C4 C5 117.57(17)
C6 C5 C4 122.81(18)
C6 C5 H5 118.6
C4 C5 H5 118.6
C5 C6 C1 117.25(16)
C5 C6 C7 124.11(16)
C1 C6 C7 118.63(15)
C8 C7 C6 118.20(16)
C8 C7 C22 120.99(15)
C6 C7 C22 120.76(14)
C7 C8 C9 126.52(16)
C7 C8 H8 116.7
C9 C8 H8 116.7
C8 C9 N1 111.71(14)
C8 C9 C16 110.53(14)
N1 C9 C16 105.91(14)
C8 C9 C10 104.72(14)
N1 C9 C10 109.00(14)
C16 C9 C10 115.09(14)
C11 C10 C15 118.16(19)
C11 C10 C9 122.13(17)
C15 C10 C9 119.20(16)
C10 C11 C12 120.3(2)
C10 C11 H11 119.8
C12 C11 H11 119.8
C13 C12 C11 120.8(2)
C13 C12 H12 119.6
C11 C12 H12 119.6
C14 C13 C12 119.7(2)
C14 C13 H13 120.2
C12 C13 H13 120.2
C13 C14 C15 120.1(2)
C13 C14 H14 119.9
C15 C14 H14 119.9
C10 C15 C14 120.9(2)
C10 C15 H15 119.5
C14 C15 H15 119.5
C21 C16 C17 118.59(19)
C21 C16 C9 120.03(17)
C17 C16 C9 121.31(17)
C16 C17 C18 120.1(2)
C16 C17 H17 119.9
C18 C17 H17 119.9
C19 C18 C17 120.7(2)
C19 C18 H18 119.6
C17 C18 H18 119.6
C18 C19 C20 119.6(2)
C18 C19 H19 120.2
C20 C19 H19 120.2
C19 C20 C21 120.3(2)
C19 C20 H20 119.8
C21 C20 H20 119.8
C16 C21 C20 120.6(2)
C16 C21 H21 119.7
C20 C21 H21 119.7
O3 C22 C23 106.82(15)
O3 C22 C29 108.91(15)
C23 C22 C29 110.85(15)
O3 C22 C7 108.68(14)
C23 C22 C7 111.81(15)
C29 C22 C7 109.68(14)
C28 C23 C24 118.7(2)
C28 C23 C22 121.78(17)
C24 C23 C22 119.50(18)
C25 C24 C23 120.5(2)
C25 C24 H24 119.7
C23 C24 H24 119.7
C26 C25 C24 120.6(2)
C26 C25 H25 119.7
C24 C25 H25 119.7
C25 C26 C27 119.9(2)
C25 C26 H26 120.1
C27 C26 H26 120.1
C26 C27 C28 119.9(2)
C26 C27 H27 120.1
C28 C27 H27 120.1
C23 C28 C27 120.5(2)
C23 C28 H28 119.8
C27 C28 H28 119.8
C34 C29 C30 117.0(2)
C34 C29 C22 123.36(18)
C30 C29 C22 119.36(17)
C29 C30 C31 121.6(2)
C29 C30 H30 119.2
C31 C30 H30 119.2
C32 C31 C30 120.0(3)
C32 C31 H31 120.0
C30 C31 H31 120.0
C33 C32 C31 119.2(2)
C33 C32 H32 120.4
C31 C32 H32 120.4
C32 C33 C34 120.6(2)
C32 C33 H33 119.7
C34 C33 H33 119.7
C29 C34 C33 121.6(2)
C29 C34 H34 119.2
C33 C34 H34 119.2
N2 C35 C36 118.07(16)
N2 C35 C40 121.85(15)
C36 C35 C40 120.08(16)
C37 C36 C35 120.88(18)
C37 C36 H36 119.6
C35 C36 H36 119.6
C36 C37 C38 121.04(17)
C36 C37 H37 119.5
C38 C37 H37 119.5
O5 C38 C39 122.09(18)
O5 C38 C37 120.96(17)
C39 C38 C37 116.92(16)
C40 C39 C38 123.43(17)
C40 C39 H39 118.3
C38 C39 H39 118.3
C39 C40 C35 117.61(15)
C39 C40 C41 124.24(15)
C35 C40 C41 118.07(14)
C42 C41 C40 118.38(15)
C42 C41 C56 120.92(15)
C40 C41 C56 120.65(14)
C41 C42 C43 127.10(15)
C41 C42 H42 116.5
C43 C42 H42 116.5
C42 C43 N2 110.49(13)
C42 C43 C44 108.54(14)
N2 C43 C44 107.19(14)
C42 C43 C50 108.14(14)
N2 C43 C50 109.42(14)
C44 C43 C50 113.07(15)
C45 C44 C49 119.17(19)
C45 C44 C43 118.46(17)
C49 C44 C43 122.31(18)
C46 C45 C44 120.3(2)
C46 C45 H45 119.9
C44 C45 H45 119.9
C47 C46 C45 120.2(2)
C47 C46 H46 119.9
C45 C46 H46 119.9
C48 C47 C46 119.6(2)
C48 C47 H47 120.2
C46 C47 H47 120.2
C47 C48 C49 120.9(2)
C47 C48 H48 119.5
C49 C48 H48 119.5
C48 C49 C44 119.9(2)
C48 C49 H49 120.1
C44 C49 H49 120.1
C51 C50 C55 117.1(2)
C51 C50 C43 124.58(19)
C55 C50 C43 118.35(18)
C50 C51 C52 121.2(2)
C50 C51 H51 119.4
C52 C51 H51 119.4
C53 C52 C51 121.2(3)
C53 C52 H52 119.4
C51 C52 H52 119.4
C52 C53 C54 118.5(3)
C52 C53 H53 120.7
C54 C53 H53 120.7
C53 C54 C55 120.6(3)
C53 C54 H54 119.7
C55 C54 H54 119.7
C50 C55 C54 121.3(3)
C50 C55 H55 119.3
C54 C55 H55 119.3
O6 C56 C63 106.53(14)
O6 C56 C57 109.51(14)
C63 C56 C57 110.90(14)
O6 C56 C41 109.41(14)
C63 C56 C41 111.06(14)
C57 C56 C41 109.37(14)
C58 C57 C62 117.8(2)
C58 C57 C56 120.10(19)
C62 C57 C56 121.91(18)
C57 C58 C59 120.3(3)
C57 C58 H58 119.9
C59 C58 H58 119.9
C60 C59 C58 120.7(3)
C60 C59 H59 119.6
C58 C59 H59 119.6
C61 C60 C59 119.6(3)
C61 C60 H60 120.2
C59 C60 H60 120.2
C60 C61 C62 120.6(3)
C60 C61 H61 119.7
C62 C61 H61 119.7
C61 C62 C57 121.0(2)
C61 C62 H62 119.5
C57 C62 H62 119.5
C64 C63 C68 118.24(19)
C64 C63 C56 121.74(16)
C68 C63 C56 120.01(17)
C63 C64 C65 121.1(2)
C63 C64 H64 119.5
C65 C64 H64 119.5
C66 C65 C64 119.8(2)
C66 C65 H65 120.1
C64 C65 H65 120.1
C67 C66 C65 119.6(2)
C67 C66 H66 120.2
C65 C66 H66 120.2
C66 C67 C68 121.0(2)
C66 C67 H67 119.5
C68 C67 H67 119.5
C67 C68 C63 120.3(2)
C67 C68 H68 119.8
C63 C68 H68 119.8

loop_
_geom_bond_atom_site_label_1
_geom_bond_atom_site_label_2
_geom_bond_distance
O1 N1 1.2695(18)
O2 C4 1.248(2)
O3 C22 1.430(2)
O3 H3O 0.8200
O4 N2 1.2733(18)
O5 C38 1.240(2)
O6 C56 1.426(2)
O6 H6O 0.8200
N1 C1 1.336(2)
N1 C9 1.504(2)
N2 C35 1.337(2)
N2 C43 1.505(2)
C1 C2 1.437(2)
C1 C6 1.448(2)
C2 C3 1.336(3)
C2 H2 0.9300
C3 C4 1.447(3)
C3 H3 0.9300
C4 C5 1.449(2)
C5 C6 1.357(2)
C5 H5 0.9300
C6 C7 1.470(2)
C7 C8 1.327(2)
C7 C22 1.547(2)
C8 C9 1.496(2)
C8 H8 0.9300
C9 C16 1.534(2)
C9 C10 1.535(2)
C10 C11 1.368(3)
C10 C15 1.378(3)
C11 C12 1.384(3)
C11 H11 0.9300
C12 C13 1.355(3)
C12 H12 0.9300
C13 C14 1.353(3)
C13 H13 0.9300
C14 C15 1.381(3)
C14 H14 0.9300
C15 H15 0.9300
C16 C21 1.381(3)
C16 C17 1.382(3)
C17 C18 1.384(3)
C17 H17 0.9300
C18 C19 1.364(4)
C18 H18 0.9300
C19 C20 1.367(3)
C19 H19 0.9300
C20 C21 1.381(3)
C20 H20 0.9300
C21 H21 0.9300
C22 C23 1.521(3)
C22 C29 1.540(2)
C23 C28 1.378(3)
C23 C24 1.382(3)
C24 C25 1.374(3)
C24 H24 0.9300
C25 C26 1.365(3)
C25 H25 0.9300
C26 C27 1.368(4)
C26 H26 0.9300
C27 C28 1.390(3)
C27 H27 0.9300
C28 H28 0.9300
C29 C34 1.374(3)
C29 C30 1.374(3)
C30 C31 1.383(3)
C30 H30 0.9300
C31 C32 1.373(4)
C31 H31 0.9300
C32 C33 1.348(4)
C32 H32 0.9300
C33 C34 1.384(3)
C33 H33 0.9300
C34 H34 0.9300
C35 C36 1.437(2)
C35 C40 1.453(2)
C36 C37 1.337(3)
C36 H36 0.9300
C37 C38 1.456(3)
C37 H37 0.9300
C38 C39 1.443(2)
C39 C40 1.355(2)
C39 H39 0.9300
C40 C41 1.466(2)
C41 C42 1.325(2)
C41 C56 1.546(2)
C42 C43 1.498(2)
C42 H42 0.9300
C43 C44 1.539(2)
C43 C50 1.546(2)
C44 C45 1.378(3)
C44 C49 1.379(3)
C45 C46 1.378(3)
C45 H45 0.9300
C46 C47 1.372(4)
C46 H46 0.9300
C47 C48 1.361(4)
C47 H47 0.9300
C48 C49 1.377(3)
C48 H48 0.9300
C49 H49 0.9300
C50 C51 1.360(3)
C50 C55 1.368(3)
C51 C52 1.383(3)
C51 H51 0.9300
C52 C53 1.340(4)
C52 H52 0.9300
C53 C54 1.357(4)
C53 H53 0.9300
C54 C55 1.379(4)
C54 H54 0.9300
C55 H55 0.9300
C56 C63 1.525(2)
C56 C57 1.537(2)
C57 C58 1.370(3)
C57 C62 1.385(3)
C58 C59 1.397(4)
C58 H58 0.9300
C59 C60 1.356(4)
C59 H59 0.9300
C60 C61 1.347(4)
C60 H60 0.9300
C61 C62 1.382(3)
C61 H61 0.9300
C62 H62 0.9300
C63 C64 1.378(3)
C63 C68 1.387(2)
C64 C65 1.386(3)
C64 H64 0.9300
C65 C66 1.375(3)
C65 H65 0.9300
C66 C67 1.361(3)
C66 H66 0.9300
C67 C68 1.377(3)
C67 H67 0.9300
C68 H68 0.9300
